data_7025455
loop_
_publ_author_name
'Lin, Po-Heng'
'Lecl\`ere, Mathieu'
'Long, J\'er\^ome'
'Burchell, Tara J.'
'Korobkov, Ilia'
'Cl\'erac, Rodolphe'
'Murugesu, Muralee'

_publ_section_title
;
 Fluorescent dialdehyde ligand for the encapsulation of dinuclear
 luminescent lanthanide complexes.
;
_journal_issue 24
_journal_name_full 'Dalton transactions (Cambridge, England : 2003)'
_journal_page_first 5698
_journal_page_last 5704
_journal_paper_doi 10.1039/c000978d
_journal_volume 39
_journal_year 2010
_chemical_formula_sum 'C52 H36 Eu2 N2 O18'
_chemical_formula_weight 1280.75
_chemical_name_systematic
;
?
;
_space_group_IT_number 2
_symmetry_cell_setting triclinic
_symmetry_space_group_name_Hall '-P 1'
_symmetry_space_group_name_H-M 'P -1'
_atom_sites_solution_hydrogens geom
_atom_sites_solution_primary direct
_atom_sites_solution_secondary difmap
_audit_creation_method SHELXL-97
_cell_angle_alpha 102.731(3)
_cell_angle_beta 103.459(3)
_cell_angle_gamma 101.456(3)
_cell_formula_units_Z 1
_cell_length_a 8.625(2)
_cell_length_b 12.069(3)
_cell_length_c 12.600(3)
_cell_measurement_reflns_used 4985
_cell_measurement_temperature 202(2)
_cell_measurement_theta_max 26.16
_cell_measurement_theta_min 2.52
_cell_volume 1200.3(5)
_computing_cell_refinement 'Bruker SMART'
_computing_data_collection 'Bruker SMART'
_computing_data_reduction 'Bruker SAINT'
_computing_molecular_graphics 'Bruker SHELXTL'
_computing_publication_material 'Bruker SHELXTL'
_computing_structure_refinement 'SHELXL-97 (Sheldrick, 1997)'
_computing_structure_solution 'SHELXS-97 (Sheldrick, 1990)'
_diffrn_ambient_temperature 202(2)
_diffrn_measured_fraction_theta_full 0.980
_diffrn_measured_fraction_theta_max 0.980
_diffrn_measurement_device_type 'CCD area detector'
_diffrn_measurement_method 'phi and omega scans'
_diffrn_radiation_monochromator graphite
_diffrn_radiation_source 'fine-focus sealed tube'
_diffrn_radiation_type MoK\a
_diffrn_radiation_wavelength 0.71073
_diffrn_reflns_av_R_equivalents 0.0443
_diffrn_reflns_av_sigmaI/netI 0.0751
_diffrn_reflns_limit_h_max 10
_diffrn_reflns_limit_h_min -10
_diffrn_reflns_limit_k_max 15
_diffrn_reflns_limit_k_min -14
_diffrn_reflns_limit_l_max 15
_diffrn_reflns_limit_l_min -15
_diffrn_reflns_number 10216
_diffrn_reflns_theta_full 26.38
_diffrn_reflns_theta_max 26.38
_diffrn_reflns_theta_min 1.79
_exptl_absorpt_coefficient_mu 2.670
_exptl_absorpt_correction_T_max 0.8781
_exptl_absorpt_correction_T_min 0.6451
_exptl_absorpt_correction_type multi-scan
_exptl_absorpt_process_details SADABS
_exptl_crystal_colour yellow
_exptl_crystal_density_diffrn 1.772
_exptl_crystal_density_meas ?
_exptl_crystal_density_method 'not measured'
_exptl_crystal_description rod
_exptl_crystal_F_000 632
_exptl_crystal_size_max 0.18
_exptl_crystal_size_mid 0.08
_exptl_crystal_size_min 0.05
_refine_diff_density_max 0.820
_refine_diff_density_min -0.573
_refine_diff_density_rms 0.136
_refine_ls_extinction_method none
_refine_ls_goodness_of_fit_ref 1.006
_refine_ls_hydrogen_treatment constr
_refine_ls_matrix_type full
_refine_ls_number_parameters 335
_refine_ls_number_reflns 4810
_refine_ls_number_restraints 0
_refine_ls_restrained_S_all 1.006
_refine_ls_R_factor_all 0.0655
_refine_ls_R_factor_gt 0.0418
_refine_ls_shift/su_max 0.000
_refine_ls_shift/su_mean 0.000
_refine_ls_structure_factor_coef Fsqd
_refine_ls_weighting_details 'calc w=1/[\s^2^(Fo^2^)+(0.0445P)^2^+0.0000P] where P=(Fo^2^+2Fc^2^)/3'
_refine_ls_weighting_scheme calc
_refine_ls_wR_factor_gt 0.0860
_refine_ls_wR_factor_ref 0.0943
_reflns_number_gt 3725
_reflns_number_total 4810
_reflns_threshold_expression >2sigma(I)
_cod_data_source_file c000978d.txt
_cod_data_source_block 08024_pl1545
_cod_depositor_comments
;
The following automatic conversions were performed:

'_symmetry_cell_setting' value 'Triclinic' changed to 'triclinic'
according to /home/saulius/struct/CIF-dictionaries/cif_core.dic
dictionary named 'cif_core.dic' version 2.4.2 from 2011-04-26.

Automatic conversion script
Id: cif_fix_values 1891 2012-01-12 08:04:46Z andrius 

The following automatic conversions were performed:

'_exptl_crystal_density_meas' value 'n/a' was changed to '?' - the
value is perceived as not measured.

Automatic conversion script
Id: cif_fix_values 3008 2015-01-20 13:52:24Z robertas 
;
_cod_original_sg_symbol_H-M P-1
_cod_database_code 7025455

loop_
_symmetry_equiv_pos_as_xyz
'x, y, z'
'-x, -y, -z'

loop_
_atom_site_label
_atom_site_type_symbol
_atom_site_fract_x
_atom_site_fract_y
_atom_site_fract_z
_atom_site_U_iso_or_equiv
_atom_site_adp_type
_atom_site_occupancy
_atom_site_symmetry_multiplicity
_atom_site_calc_flag
_atom_site_refinement_flags
Eu1 Eu 0.33752(4) 0.34359(3) 0.94066(2) 0.02818(11) Uani 1 1 d .
O1 O 0.1125(5) 0.4412(4) 0.8996(4) 0.0395(10) Uani 1 1 d .
O2 O 0.4395(4) 0.5250(3) 0.9056(3) 0.0299(9) Uani 1 1 d .
O3 O 0.7429(5) 0.6247(4) 0.8817(3) 0.0372(10) Uani 1 1 d .
O4 O 0.0868(5) 0.1860(4) 0.8858(3) 0.0378(10) Uani 1 1 d .
O5 O 0.2450(5) 0.2788(4) 0.7456(3) 0.0344(10) Uani 1 1 d .
O6 O 0.2152(6) 0.3133(5) 0.4292(4) 0.0666(15) Uani 1 1 d .
O7 O 0.5836(5) 0.3156(4) 0.8870(4) 0.0407(10) Uani 1 1 d .
O8 O 0.4240(5) 0.2055(4) 1.0181(3) 0.0351(10) Uani 1 1 d .
O9 O 0.4384(6) 0.0201(5) 1.2470(4) 0.0638(15) Uani 1 1 d .
C1 C 0.0886(7) 0.4968(6) 0.8300(5) 0.0374(15) Uani 1 1 d .
H1A H -0.0158 0.5140 0.8127 0.045 Uiso 1 1 calc R
C2 C 0.2036(7) 0.5396(5) 0.7708(5) 0.0323(13) Uani 1 1 d .
C3 C 0.1398(8) 0.5724(6) 0.6732(5) 0.0431(16) Uani 1 1 d .
H3A H 0.0252 0.5678 0.6497 0.052 Uiso 1 1 calc R
C4 C 0.2389(8) 0.6114(6) 0.6102(5) 0.0448(16) Uani 1 1 d .
H4A H 0.1933 0.6310 0.5427 0.054 Uiso 1 1 calc R
C5 C 0.4071(9) 0.6213(6) 0.6477(5) 0.0415(16) Uani 1 1 d .
H5A H 0.4755 0.6458 0.6035 0.050 Uiso 1 1 calc R
C6 C 0.4799(7) 0.5966(5) 0.7486(5) 0.0308(13) Uani 1 1 d .
C7 C 0.3755(7) 0.5517(5) 0.8115(5) 0.0287(13) Uani 1 1 d .
C8 C 0.6575(8) 0.6178(5) 0.7868(5) 0.0388(15) Uani 1 1 d .
H8A H 0.7146 0.6274 0.7320 0.047 Uiso 1 1 calc R
C9 C -0.0167(8) 0.1289(5) 0.7953(5) 0.0369(15) Uani 1 1 d .
H9A H -0.1070 0.0724 0.7999 0.044 Uiso 1 1 calc R
C10 C -0.0173(7) 0.1374(5) 0.6837(5) 0.0327(14) Uani 1 1 d .
C11 C -0.1532(8) 0.0690(6) 0.5927(6) 0.0427(16) Uani 1 1 d .
H11A H -0.2366 0.0146 0.6066 0.051 Uiso 1 1 calc R
C12 C -0.1715(9) 0.0772(6) 0.4828(6) 0.0497(18) Uani 1 1 d .
H12A H -0.2651 0.0296 0.4221 0.060 Uiso 1 1 calc R
C13 C -0.0490(8) 0.1569(6) 0.4648(5) 0.0420(16) Uani 1 1 d .
H13A H -0.0618 0.1651 0.3902 0.050 Uiso 1 1 calc R
C14 C 0.0918(7) 0.2255(5) 0.5500(5) 0.0343(14) Uani 1 1 d .
C15 C 0.1138(7) 0.2186(5) 0.6650(5) 0.0290(13) Uani 1 1 d .
C16 C 0.2162(8) 0.3084(6) 0.5233(6) 0.0450(17) Uani 1 1 d .
H16A H 0.3036 0.3620 0.5849 0.054 Uiso 1 1 calc R
C17 C 0.6963(8) 0.2762(6) 0.9289(5) 0.0423(16) Uani 1 1 d .
H17A H 0.7920 0.2905 0.9036 0.051 Uiso 1 1 calc R
C18 C 0.7008(7) 0.2105(5) 1.0123(5) 0.0336(14) Uani 1 1 d .
C19 C 0.8457(9) 0.1779(6) 1.0529(5) 0.0455(17) Uani 1 1 d .
H19A H 0.9393 0.2033 1.0282 0.055 Uiso 1 1 calc R
C20 C 0.8555(9) 0.1104(7) 1.1270(6) 0.0549(19) Uani 1 1 d .
H20A H 0.9543 0.0881 1.1522 0.066 Uiso 1 1 calc R
C21 C 0.7215(8) 0.0746(6) 1.1652(5) 0.0441(16) Uani 1 1 d .
H21A H 0.7287 0.0275 1.2165 0.053 Uiso 1 1 calc R
C22 C 0.5756(7) 0.1069(5) 1.1295(5) 0.0339(14) Uani 1 1 d .
C23 C 0.5603(7) 0.1754(5) 1.0509(5) 0.0329(14) Uani 1 1 d .
C24 C 0.4377(8) 0.0721(6) 1.1753(6) 0.0473(17) Uani 1 1 d .
H24A H 0.3387 0.0924 1.1459 0.057 Uiso 1 1 calc R
N1 N 0.7313(10) 0.3790(7) 0.6495(6) 0.088(3) Uani 1 1 d .
C100 C 0.6404(10) 0.2948(7) 0.6364(6) 0.057(2) Uani 1 1 d .
C101 C 0.5174(9) 0.1847(7) 0.6168(7) 0.062(2) Uani 1 1 d .
H10A H 0.4239 0.2016 0.6431 0.093 Uiso 1 1 calc R
H10B H 0.5671 0.1350 0.6588 0.093 Uiso 1 1 calc R
H10C H 0.4785 0.1436 0.5354 0.093 Uiso 1 1 calc R

loop_
_atom_site_aniso_label
_atom_site_aniso_U_11
_atom_site_aniso_U_22
_atom_site_aniso_U_33
_atom_site_aniso_U_23
_atom_site_aniso_U_13
_atom_site_aniso_U_12
Eu1 0.02428(16) 0.03614(18) 0.02340(16) 0.01208(12) 0.00614(11) 0.00311(12)
O1 0.028(2) 0.052(3) 0.040(3) 0.020(2) 0.010(2) 0.009(2)
O2 0.028(2) 0.039(2) 0.024(2) 0.0151(18) 0.0057(17) 0.0072(18)
O3 0.034(2) 0.050(3) 0.030(2) 0.014(2) 0.013(2) 0.008(2)
O4 0.034(2) 0.047(3) 0.029(2) 0.015(2) 0.010(2) -0.001(2)
O5 0.027(2) 0.045(3) 0.026(2) 0.0105(19) 0.0039(18) 0.0015(19)
O6 0.076(4) 0.089(4) 0.033(3) 0.025(3) 0.020(3) 0.003(3)
O7 0.039(3) 0.053(3) 0.041(3) 0.024(2) 0.017(2) 0.017(2)
O8 0.029(2) 0.038(2) 0.040(2) 0.015(2) 0.0114(19) 0.0062(19)
O9 0.062(3) 0.080(4) 0.058(3) 0.045(3) 0.019(3) 0.009(3)
C1 0.026(3) 0.045(4) 0.037(4) 0.011(3) 0.003(3) 0.010(3)
C2 0.037(3) 0.033(3) 0.029(3) 0.011(3) 0.008(3) 0.011(3)
C3 0.037(4) 0.051(4) 0.039(4) 0.017(3) -0.002(3) 0.014(3)
C4 0.051(4) 0.052(4) 0.028(3) 0.014(3) 0.002(3) 0.015(3)
C5 0.062(5) 0.040(4) 0.025(3) 0.014(3) 0.016(3) 0.011(3)
C6 0.037(3) 0.034(3) 0.022(3) 0.011(3) 0.008(3) 0.010(3)
C7 0.031(3) 0.033(3) 0.022(3) 0.008(2) 0.007(2) 0.009(3)
C8 0.048(4) 0.043(4) 0.031(3) 0.016(3) 0.021(3) 0.008(3)
C9 0.035(4) 0.032(4) 0.041(4) 0.011(3) 0.013(3) 0.001(3)
C10 0.029(3) 0.031(3) 0.034(3) 0.007(3) 0.007(3) 0.003(3)
C11 0.032(4) 0.042(4) 0.047(4) 0.010(3) 0.009(3) -0.002(3)
C12 0.046(4) 0.054(5) 0.033(4) 0.005(3) 0.003(3) -0.005(3)
C13 0.042(4) 0.048(4) 0.029(3) 0.010(3) 0.002(3) 0.006(3)
C14 0.036(3) 0.032(3) 0.034(3) 0.009(3) 0.011(3) 0.008(3)
C15 0.029(3) 0.028(3) 0.029(3) 0.007(3) 0.008(3) 0.008(3)
C16 0.051(4) 0.046(4) 0.039(4) 0.015(3) 0.016(3) 0.008(3)
C17 0.040(4) 0.056(4) 0.034(4) 0.010(3) 0.019(3) 0.011(3)
C18 0.033(3) 0.034(3) 0.036(3) 0.007(3) 0.014(3) 0.013(3)
C19 0.048(4) 0.057(5) 0.037(4) 0.015(3) 0.015(3) 0.022(4)
C20 0.049(4) 0.073(5) 0.053(5) 0.024(4) 0.013(4) 0.036(4)
C21 0.055(4) 0.046(4) 0.035(4) 0.016(3) 0.011(3) 0.018(3)
C22 0.036(4) 0.027(3) 0.032(3) 0.005(3) 0.005(3) 0.004(3)
C23 0.037(4) 0.029(3) 0.024(3) 0.003(3) 0.004(3) -0.001(3)
C24 0.047(4) 0.052(4) 0.041(4) 0.021(3) 0.012(3) 0.002(3)
N1 0.098(6) 0.085(6) 0.062(5) 0.016(4) 0.026(4) -0.019(5)
C100 0.060(5) 0.064(5) 0.049(5) 0.021(4) 0.023(4) 0.010(4)
C101 0.059(5) 0.062(5) 0.077(6) 0.030(4) 0.031(4) 0.020(4)

loop_
_atom_type_symbol
_atom_type_description
_atom_type_scat_dispersion_real
_atom_type_scat_dispersion_imag
_atom_type_scat_source
C C 0.0033 0.0016 'International Tables Vol C Tables 4.2.6.8 and 6.1.1.4'
H H 0.0000 0.0000 'International Tables Vol C Tables 4.2.6.8 and 6.1.1.4'
N N 0.0061 0.0033 'International Tables Vol C Tables 4.2.6.8 and 6.1.1.4'
O O 0.0106 0.0060 'International Tables Vol C Tables 4.2.6.8 and 6.1.1.4'
Eu Eu -0.1578 3.6682 'International Tables Vol C Tables 4.2.6.8 and 6.1.1.4'

loop_
_geom_angle_atom_site_label_1
_geom_angle_atom_site_label_2
_geom_angle_atom_site_label_3
_geom_angle
_geom_angle_site_symmetry_1
_geom_angle_site_symmetry_3
O8 Eu1 O5 112.13(15) . .
O8 Eu1 O2 141.59(14) . .
O5 Eu1 O2 82.75(13) . .
O8 Eu1 O2 82.76(14) . 2_667
O5 Eu1 O2 142.38(13) . 2_667
O2 Eu1 O2 66.85(14) . 2_667
O8 Eu1 O4 77.23(14) . .
O5 Eu1 O4 71.57(13) . .
O2 Eu1 O4 140.48(14) . .
O2 Eu1 O4 145.82(12) 2_667 .
O8 Eu1 O7 72.11(14) . .
O5 Eu1 O7 76.59(14) . .
O2 Eu1 O7 77.86(13) . .
O2 Eu1 O7 75.79(14) 2_667 .
O4 Eu1 O7 122.37(15) . .
O8 Eu1 O3 77.10(14) . 2_667
O5 Eu1 O3 145.66(14) . 2_667
O2 Eu1 O3 111.05(13) . 2_667
O2 Eu1 O3 69.61(13) 2_667 2_667
O4 Eu1 O3 79.01(13) . 2_667
O7 Eu1 O3 135.91(14) . 2_667
O8 Eu1 O1 145.69(14) . .
O5 Eu1 O1 78.58(14) . .
O2 Eu1 O1 69.96(13) . .
O2 Eu1 O1 109.01(14) 2_667 .
O4 Eu1 O1 75.75(14) . .
O7 Eu1 O1 141.33(14) . .
O3 Eu1 O1 77.32(14) 2_667 .
O8 Eu1 Eu1 113.11(10) . 2_667
O5 Eu1 Eu1 113.61(10) . 2_667
O2 Eu1 Eu1 33.53(9) . 2_667
O2 Eu1 Eu1 33.32(9) 2_667 2_667
O4 Eu1 Eu1 163.30(10) . 2_667
O7 Eu1 Eu1 74.15(11) . 2_667
O3 Eu1 Eu1 90.30(10) 2_667 2_667
O1 Eu1 Eu1 89.48(10) . 2_667
C1 O1 Eu1 127.3(4) . .
C7 O2 Eu1 123.3(3) . .
C7 O2 Eu1 123.6(3) . 2_667
Eu1 O2 Eu1 113.15(14) . 2_667
C8 O3 Eu1 127.0(4) . 2_667
C9 O4 Eu1 134.8(4) . .
C15 O5 Eu1 140.3(3) . .
C17 O7 Eu1 131.8(4) . .
C23 O8 Eu1 138.6(3) . .
O1 C1 C2 126.7(6) . .
C3 C2 C7 120.4(5) . .
C3 C2 C1 117.7(6) . .
C7 C2 C1 121.8(5) . .
C4 C3 C2 121.7(6) . .
C3 C4 C5 118.4(6) . .
C4 C5 C6 122.5(6) . .
C5 C6 C7 118.9(5) . .
C5 C6 C8 119.3(5) . .
C7 C6 C8 121.8(5) . .
O2 C7 C2 121.6(5) . .
O2 C7 C6 120.5(5) . .
C2 C7 C6 117.9(5) . .
O3 C8 C6 127.4(5) . .
O4 C9 C10 127.7(5) . .
C11 C10 C9 118.2(5) . .
C11 C10 C15 120.0(5) . .
C9 C10 C15 121.6(5) . .
C12 C11 C10 122.7(6) . .
C13 C12 C11 117.6(6) . .
C12 C13 C14 123.2(6) . .
C13 C14 C15 120.3(5) . .
C13 C14 C16 119.6(6) . .
C15 C14 C16 120.1(6) . .
O5 C15 C14 121.9(5) . .
O5 C15 C10 122.0(5) . .
C14 C15 C10 116.1(5) . .
O6 C16 C14 124.6(7) . .
O7 C17 C18 127.7(6) . .
C19 C18 C23 119.8(6) . .
C19 C18 C17 118.5(5) . .
C23 C18 C17 121.7(5) . .
C20 C19 C18 121.6(6) . .
C19 C20 C21 119.9(7) . .
C20 C21 C22 120.9(6) . .
C21 C22 C23 120.7(6) . .
C21 C22 C24 119.7(6) . .
C23 C22 C24 119.6(6) . .
O8 C23 C22 120.4(5) . .
O8 C23 C18 122.4(5) . .
C22 C23 C18 117.2(6) . .
O9 C24 C22 126.1(7) . .
N1 C100 C101 178.5(10) . .

loop_
_geom_bond_atom_site_label_1
_geom_bond_atom_site_label_2
_geom_bond_distance
_geom_bond_site_symmetry_2
Eu1 O8 2.272(4) .
Eu1 O5 2.298(4) .
Eu1 O2 2.368(4) .
Eu1 O2 2.380(4) 2_667
Eu1 O4 2.421(4) .
Eu1 O7 2.435(4) .
Eu1 O3 2.467(4) 2_667
Eu1 O1 2.476(4) .
Eu1 Eu1 3.9627(10) 2_667
O1 C1 1.222(7) .
O2 C7 1.323(6) .
O2 Eu1 2.380(4) 2_667
O3 C8 1.226(7) .
O3 Eu1 2.467(4) 2_667
O4 C9 1.228(7) .
O5 C15 1.285(7) .
O6 C16 1.198(7) .
O7 C17 1.227(7) .
O8 C23 1.302(7) .
O9 C24 1.207(7) .
C1 C2 1.455(8) .
C2 C3 1.400(8) .
C2 C7 1.417(8) .
C3 C4 1.380(9) .
C4 C5 1.389(9) .
C5 C6 1.402(8) .
C6 C7 1.435(7) .
C6 C8 1.446(8) .
C9 C10 1.431(8) .
C10 C11 1.394(8) .
C10 C15 1.443(8) .
C11 C12 1.384(9) .
C12 C13 1.377(9) .
C13 C14 1.384(8) .
C14 C15 1.440(8) .
C14 C16 1.468(8) .
C17 C18 1.448(8) .
C18 C19 1.401(9) .
C18 C23 1.429(8) .
C19 C20 1.368(9) .
C20 C21 1.380(9) .
C21 C22 1.395(9) .
C22 C23 1.423(8) .
C22 C24 1.466(8) .
N1 C100 1.106(9) .
C100 C101 1.458(11) .
